data_7038665
loop_
_publ_author_name
'Au-Yeung, Ka-Chun'
'So, Yat-Ming'
'Wang, Guo-Cang'
'Sung, Herman H.-Y.'
'Williams, Ian D.'
'Leung, Wa-Hung'

_publ_section_title
;
 Iodosylbenzene and iodylbenzene adducts of cerium(iv) complexes bearing
 chelating oxygen ligands.
;
_journal_issue 13
_journal_name_full 'Dalton transactions (Cambridge, England : 2003)'
_journal_page_first 5434
_journal_page_last 5438
_journal_paper_doi 10.1039/c6dt00267f
_journal_volume 45
_journal_year 2016
_chemical_formula_moiety 'C46 H80 Ce Cl2 Co2 I2 O22 P6, 0.2(H2O)'
_chemical_formula_sum 'C46 H80.4 Ce Cl2 Co2 I2 O22.2 P6'
_chemical_formula_weight 1757.20
_chemical_name_systematic
;
 ? 
;
_space_group_crystal_system monoclinic
_space_group_IT_number 7
_space_group_name_Hall 'P -2yac'
_space_group_name_H-M_alt 'P 1 n 1'
_symmetry_space_group_name_Hall 'P -2yac'
_symmetry_space_group_name_H-M 'P 1 n 1'
_atom_sites_solution_hydrogens geom
_audit_creation_date 2016-02-05
_audit_creation_method
;
Olex2 1.2
(compiled 2015.09.30 svn.r3233 for OlexSys, GUI svn.r5103)
;
_audit_update_record
;
2016-02-07 deposited with the CCDC.
2016-02-15 downloaded from the CCDC.
;
_cell_angle_alpha 90
_cell_angle_beta 90.136(2)
_cell_angle_gamma 90
_cell_formula_units_Z 2
_cell_length_a 12.0266(4)
_cell_length_b 12.5297(4)
_cell_length_c 21.8315(6)
_cell_measurement_reflns_used 7079
_cell_measurement_temperature 99.9(6)
_cell_measurement_theta_max 29.5310
_cell_measurement_theta_min 3.6560
_cell_volume 3289.77(18)
_computing_cell_refinement
;
CrysAlisPro, Agilent Technologies,
Version 1.171.37.35 (release 13-08-2014 CrysAlis171 .NET)
(compiled Aug 13 2014,18:06:01)
;
_computing_data_collection
;
CrysAlisPro, Agilent Technologies,
Version 1.171.37.35 (release 13-08-2014 CrysAlis171 .NET)
(compiled Aug 13 2014,18:06:01)
;
_computing_data_reduction
;
CrysAlisPro, Agilent Technologies,
Version 1.171.37.35 (release 13-08-2014 CrysAlis171 .NET)
(compiled Aug 13 2014,18:06:01)
;
_computing_molecular_graphics 'Olex2 (Dolomanov et al., 2009)'
_computing_publication_material 'Olex2 (Dolomanov et al., 2009)'
_computing_structure_refinement 'ShelXL (Sheldrick, 2015)'
_computing_structure_solution 'ShelXS (Sheldrick, 2008)'
_diffrn_ambient_environment N~2~
_diffrn_ambient_temperature 99.9(6)
_diffrn_detector 'CCD plate'
_diffrn_detector_area_resol_mean 10.3587
_diffrn_detector_type Atlas
_diffrn_measured_fraction_theta_full 0.989
_diffrn_measured_fraction_theta_max 0.991
_diffrn_measurement_details
;
  1 omega  -39.00   63.00   1.0000   40.0000
omega____ theta____ kappa____ phi______ frames
    -      -12.9246   37.0000  -30.0000 102

  2 omega  -36.00   49.00   1.0000   40.0000
omega____ theta____ kappa____ phi______ frames
    -       13.3934  -85.0000   74.0000 85
;
_diffrn_measurement_device 'kappa diffractometer'
_diffrn_measurement_device_type 'SuperNova, Dual, Mo at zero, Atlas'
_diffrn_measurement_method '\w scans'
_diffrn_orient_matrix_UB_11 0.0260696000
_diffrn_orient_matrix_UB_12 0.0369179000
_diffrn_orient_matrix_UB_13 0.0200291000
_diffrn_orient_matrix_UB_21 -0.0121553000
_diffrn_orient_matrix_UB_22 0.0419472000
_diffrn_orient_matrix_UB_23 -0.0207689000
_diffrn_orient_matrix_UB_31 -0.0514974000
_diffrn_orient_matrix_UB_32 0.0088345000
_diffrn_orient_matrix_UB_33 0.0149720000
_diffrn_radiation_monochromator mirror
_diffrn_radiation_probe x-ray
_diffrn_radiation_type MoK\a
_diffrn_radiation_wavelength 0.71073
_diffrn_reflns_av_R_equivalents 0.0398
_diffrn_reflns_av_unetI/netI 0.0677
_diffrn_reflns_limit_h_max 14
_diffrn_reflns_limit_h_min -15
_diffrn_reflns_limit_k_max 14
_diffrn_reflns_limit_k_min -16
_diffrn_reflns_limit_l_max 27
_diffrn_reflns_limit_l_min -27
_diffrn_reflns_number 25469
_diffrn_reflns_theta_full 25.000
_diffrn_reflns_theta_max 26.999
_diffrn_reflns_theta_min 3.657
_diffrn_source 'SuperNova (Mo) X-ray Source'
_diffrn_source_current 0.80
_diffrn_source_power 0.040
_diffrn_source_target Mo
_diffrn_source_voltage 50
_exptl_absorpt_coefficient_mu 2.413
_exptl_absorpt_correction_T_max 1.00000
_exptl_absorpt_correction_T_min 0.48640
_exptl_absorpt_correction_type multi-scan
_exptl_absorpt_process_details
;
CrysAlisPro, Agilent Technologies,
Version 1.171.37.35 (release 13-08-2014 CrysAlis171 .NET)
(compiled Aug 13 2014,18:06:01)
Empirical absorption correction using spherical harmonics,
 implemented in SCALE3 ABSPACK scaling algorithm.
;
_exptl_crystal_colour orange
_exptl_crystal_colour_primary orange
_exptl_crystal_density_diffrn 1.774
_exptl_crystal_density_method 'not measured'
_exptl_crystal_description block
_exptl_crystal_F_000 1752
_exptl_crystal_size_max 0.15
_exptl_crystal_size_mid 0.08
_exptl_crystal_size_min 0.05
_refine_diff_density_max 0.810
_refine_diff_density_min -0.575
_refine_diff_density_rms 0.106
_refine_ls_abs_structure_details
;
 Flack x determined using 4470 quotients [(I+)-(I-)]/[(I+)+(I-)]
 (Parsons, Flack and Wagner, Acta Cryst. B69 (2013) 249-259).
;
_refine_ls_abs_structure_Flack -0.019(8)
_refine_ls_extinction_method none
_refine_ls_goodness_of_fit_ref 1.002
_refine_ls_hydrogen_treatment constr
_refine_ls_matrix_type full
_refine_ls_number_parameters 720
_refine_ls_number_reflns 12972
_refine_ls_number_restraints 172
_refine_ls_restrained_S_all 1.010
_refine_ls_R_factor_all 0.0469
_refine_ls_R_factor_gt 0.0372
_refine_ls_shift/su_max 0.001
_refine_ls_shift/su_mean 0.000
_refine_ls_structure_factor_coef Fsqd
_refine_ls_weighting_details 'w=1/[\s^2^(Fo^2^)+(0.0171P)^2^] where P=(Fo^2^+2Fc^2^)/3'
_refine_ls_weighting_scheme calc
_refine_ls_wR_factor_gt 0.0583
_refine_ls_wR_factor_ref 0.0612
_reflns_Friedel_coverage 0.820
_reflns_Friedel_fraction_full 0.847
_reflns_Friedel_fraction_max 0.815
_reflns_number_gt 11559
_reflns_number_total 12972
_reflns_threshold_expression 'I > 2\s(I)'
_cod_data_source_file c6dt00267f2.cif
_cod_data_source_block ka32molt
_cod_depositor_comments 'Adding full bibliography for 7038664--7038666.cif.'
_cod_original_formula_sum 'C46 H80.40 Ce Cl2 Co2 I2 O22.20 P6'
_cod_database_code 7038665
_shelx_space_group_comment
;
The symmetry employed for this shelxl refinement is uniquely defined
by the following loop, which should always be used as a source of
symmetry information in preference to the above space-group names.
They are only intended as comments.
;
_reflns_odcompleteness_completeness 93.37
_reflns_odcompleteness_iscentric 1
_reflns_odcompleteness_theta 27.04
_olex2_refinement_description
;
1. Fixed Uiso
 At 1.2 times of:
  All C(H) groups, All C(H,H) groups
 At 1.5 times of:
  All C(H,H,H) groups
2. Restrained distances
 C14-C13
 1.52 with sigma of 0.02
 C36-C35
 1.52 with sigma of 0.02
 P4-O11 = P4-O11A = P5-O16A = P5-O16 = P5-O15 = P5-O15A = P6-O14 = P6-O14A =
 P6-O13 = P4-O12
 1.6 with sigma of 0.03
 P5-O16A = P5-O16 = P5-O15 = P5-O15A = P6-O14 = P6-O14A = P6-O13 = P4-O12 = P4-
 O11 = P4-O11A
 1.6 with sigma of 0.03
 O3-C15 \\sim O3-C15A \\sim O2-C13 \\sim O6-C21
 with sigma of 0.02
 C16A-C15A \\sim C16-C15 \\sim C18-C17 \\sim C22A-C21 \\sim C21-C22
 with sigma of 0.02
 C34-C33 \\sim C34A-C33A \\sim C36-C35 \\sim C36A-C35A \\sim C38-C37 \\sim
C38-C37A \\sim C40A-C39A ~
 C40-C39 \\sim C42-C41 \\sim C42A-C41A \\sim C32-C31 \\sim C32A-C31A
 with sigma of 0.02
 O13-C35 \\sim O13-C35A \\sim O14-C37 \\sim O14A-C37A \\sim O15-C39 \\sim
O15A-C39A \\sim O16-C41 ~
 O16A-C41A \\sim O11-C31 \\sim O11A-C31A \\sim O12-C33A \\sim O12-C33
 with sigma of 0.02
3. Others
 Fixed Sof: O11(0.6) O11A(0.4) O14(0.5) O14A(0.5) O15(0.6) O15A(0.4) O16(0.5)
 O16A(0.5) C15(0.65) C15A(0.35) C16(0.65) C16A(0.35) C22(0.65) C22A(0.35)
 C31(0.6) C31A(0.4) C32(0.6) C32A(0.4) C33(0.4) C33A(0.6) C34(0.4) C34A(0.6)
 C35(0.5) C35A(0.5) C36(0.5) C36A(0.5) C37(0.6) C37A(0.4) C39(0.6) C39A(0.4)
 C40(0.6) C40A(0.4) C41A(0.35) C41(0.65) C42A(0.35) C42(0.65) O1W(0.2)
4.a Secondary CH2 refined with riding coordinates:
 C11(H11A,H11B), C13(H13A,H13B), C17(H17A,H17B), C19(H19A,H19B)
4.b Aromatic/amide H refined with riding coordinates:
 C1(H1), C2(H2), C3(H3), C4(H4), C5(H5), C6(H6), C7(H7), C8(H8), C9(H9),
 C10(H10), C52(H52), C53(H53), C54(H54), C55(H55), C56(H56), C62(H62), C63(H63),
  C64(H64), C65(H65), C66(H66)
4.c Idealised Me refined as rotating group:
 C12(H12A,H12B,H12C), C14(H14A,H14B,H14C), C18(H18A,H18B,H18C), C20(H20A,H20B,
 H20C)
;
_shelx_shelxl_version_number 2014/7
_olex2_submission_special_instructions 'No special instructions were received'

loop_
_space_group_symop_operation_xyz
'x, y, z'
'x+1/2, -y, z+1/2'

loop_
_atom_site_label
_atom_site_type_symbol
_atom_site_fract_x
_atom_site_fract_y
_atom_site_fract_z
_atom_site_U_iso_or_equiv
_atom_site_adp_type
_atom_site_occupancy
_atom_site_site_symmetry_order
_atom_site_calc_flag
_atom_site_refinement_flags_posn
_atom_site_refinement_flags_occupancy
_atom_site_disorder_assembly
_atom_site_disorder_group
Ce1 Ce 0.36409(3) 0.31303(3) 0.34252(2) 0.01568(9) Uani 1 1 d . . . .
Co1 Co 0.36068(8) 0.51252(8) 0.50719(4) 0.0207(2) Uani 1 1 d . . . .
Co2 Co 0.38015(9) 0.33491(9) 0.14144(4) 0.0266(3) Uani 1 1 d . . . .
I1 I 0.53088(3) 0.06049(4) 0.34205(2) 0.02030(11) Uani 1 1 d . . . .
I2 I 0.23437(4) 0.07260(4) 0.40531(2) 0.02252(12) Uani 1 1 d . . . .
Cl1 Cl 0.59817(18) -0.13372(18) 0.29759(10) 0.0399(5) Uani 1 1 d . . . .
Cl2 Cl 0.2123(2) -0.07063(19) 0.50082(9) 0.0421(6) Uani 1 1 d . . . .
P1 P 0.26151(16) 0.54110(16) 0.42587(8) 0.0218(4) Uani 1 1 d . . . .
P2 P 0.50887(16) 0.46888(17) 0.45679(8) 0.0216(4) Uani 1 1 d . . . .
P3 P 0.30703(17) 0.34930(17) 0.50737(8) 0.0220(4) Uani 1 1 d . . . .
P4 P 0.23186(18) 0.35808(17) 0.19570(8) 0.0254(5) Uani 1 1 d D . . .
P5 P 0.48490(18) 0.42253(17) 0.20526(8) 0.0265(5) Uani 1 1 d D . . .
P6 P 0.41210(16) 0.18821(17) 0.19016(8) 0.0216(4) Uani 1 1 d D . . .
O1 O 0.1344(4) 0.5320(5) 0.4464(2) 0.0357(15) Uani 1 1 d . . . .
O2 O 0.2629(5) 0.6625(4) 0.4039(2) 0.0377(15) Uani 1 1 d D . . .
O3 O 0.5713(4) 0.5775(5) 0.4402(2) 0.0353(14) Uani 1 1 d D . . .
O4 O 0.6000(5) 0.4126(5) 0.4996(2) 0.0358(15) Uani 1 1 d . . . .
O5 O 0.3881(5) 0.2859(4) 0.5528(2) 0.0342(14) Uani 1 1 d . . . .
O6 O 0.1896(5) 0.3332(5) 0.5408(2) 0.0408(16) Uani 1 1 d D . . .
O7 O 0.2808(4) 0.4718(4) 0.3702(2) 0.0219(12) Uani 1 1 d . . . .
O8 O 0.4972(4) 0.4002(4) 0.39976(19) 0.0207(12) Uani 1 1 d . . . .
O9 O 0.3012(4) 0.2915(4) 0.44666(18) 0.0185(11) Uani 1 1 d . . . .
O10 O 0.4627(4) 0.1765(4) 0.3830(2) 0.0212(11) Uani 1 1 d . . . .
O11 O 0.1563(8) 0.4611(7) 0.1790(3) 0.022(2) Uiso 0.6 1 d D P A 1
O11A O 0.2060(12) 0.4838(11) 0.1816(6) 0.028(3) Uiso 0.4 1 d D P A 2
O12 O 0.1363(4) 0.2786(5) 0.1731(2) 0.0325(14) Uani 1 1 d D . . .
O13 O 0.3218(5) 0.1004(5) 0.1738(2) 0.0385(15) Uani 1 1 d D . . .
O14 O 0.5273(10) 0.1544(10) 0.1587(5) 0.024(3) Uiso 0.5 1 d D P B 1
O14A O 0.5117(9) 0.1179(11) 0.1650(5) 0.023(3) Uiso 0.5 1 d D P B 2
O15 O 0.6083(8) 0.4019(8) 0.1895(4) 0.028(3) Uiso 0.6 1 d D P C 1
O15A O 0.6184(10) 0.3757(12) 0.2070(6) 0.022(4) Uiso 0.4 1 d D P C 2
O16 O 0.5025(11) 0.5403(9) 0.1852(5) 0.020(3) Uiso 0.5 1 d D P C 1
O16A O 0.4657(11) 0.5478(10) 0.1829(5) 0.027(4) Uiso 0.5 1 d D P C 2
O17 O 0.2398(4) 0.3480(4) 0.26455(19) 0.0202(11) Uani 1 1 d . . . .
O18 O 0.4234(4) 0.1958(4) 0.2595(2) 0.0260(12) Uani 1 1 d . . . .
O19 O 0.4606(4) 0.4175(4) 0.2731(2) 0.0271(13) Uani 1 1 d . . . .
O20 O 0.2280(4) 0.1794(4) 0.34686(19) 0.0205(11) Uani 1 1 d . . . .
O21 O 0.6596(4) 0.1242(5) 0.3227(2) 0.0312(13) Uani 1 1 d . . . .
O22 O 0.3250(4) -0.0202(4) 0.3678(2) 0.0246(12) Uani 1 1 d . . . .
C1 C 0.4175(8) 0.6581(7) 0.5397(4) 0.039(2) Uani 1 1 d . . . .
H1 H 0.4598 0.7074 0.5162 0.047 Uiso 1 1 calc R . . .
C2 C 0.4614(8) 0.5758(8) 0.5757(4) 0.039(2) Uani 1 1 d . . . .
H2 H 0.5379 0.5595 0.5813 0.046 Uiso 1 1 calc R . . .
C3 C 0.3709(8) 0.5216(7) 0.6023(3) 0.035(2) Uani 1 1 d . . . .
H3 H 0.3762 0.4625 0.6294 0.042 Uiso 1 1 calc R . . .
C4 C 0.2723(7) 0.5689(7) 0.5822(3) 0.036(2) Uani 1 1 d . . . .
H4 H 0.1990 0.5469 0.5924 0.043 Uiso 1 1 calc R . . .
C5 C 0.3018(8) 0.6564(7) 0.5435(3) 0.035(2) Uani 1 1 d . . . .
H5 H 0.2518 0.7044 0.5241 0.042 Uiso 1 1 calc R . . .
C6 C 0.3790(8) 0.2536(8) 0.0582(3) 0.037(2) Uani 1 1 d . . . .
H6 H 0.3737 0.1784 0.0535 0.044 Uiso 1 1 calc R . . .
C7 C 0.4782(7) 0.3117(7) 0.0635(3) 0.033(2) Uani 1 1 d . . . .
H7 H 0.5512 0.2828 0.0635 0.040 Uiso 1 1 calc R . . .
C8 C 0.4500(9) 0.4213(8) 0.0689(3) 0.044(3) Uani 1 1 d . . . .
H8 H 0.5011 0.4788 0.0725 0.053 Uiso 1 1 calc R . . .
C9 C 0.3359(10) 0.4300(8) 0.0679(3) 0.047(3) Uani 1 1 d . . . .
H9 H 0.2950 0.4946 0.0711 0.056 Uiso 1 1 calc R . . .
C10 C 0.2884(8) 0.3246(9) 0.0611(3) 0.046(3) Uani 1 1 d . . . .
H10 H 0.2116 0.3069 0.0590 0.055 Uiso 1 1 calc R . . .
C11 C 0.0472(7) 0.5560(9) 0.4030(4) 0.051(3) Uani 1 1 d . . . .
H11A H 0.0765 0.6039 0.3708 0.061 Uiso 1 1 calc R . . .
H11B H -0.0141 0.5937 0.4242 0.061 Uiso 1 1 calc R . . .
C12 C 0.0026(9) 0.4550(12) 0.3737(5) 0.078(4) Uani 1 1 d . . . .
H12A H -0.0496 0.4738 0.3409 0.117 Uiso 1 1 calc GR . . .
H12B H -0.0358 0.4121 0.4047 0.117 Uiso 1 1 calc GR . . .
H12C H 0.0645 0.4138 0.3566 0.117 Uiso 1 1 calc GR . . .
C13 C 0.3540(8) 0.7088(8) 0.3685(4) 0.056(3) Uani 1 1 d D . . .
H13A H 0.3808 0.7745 0.3889 0.067 Uiso 1 1 calc R . . .
H13B H 0.4165 0.6575 0.3666 0.067 Uiso 1 1 calc R . . .
C14 C 0.3163(9) 0.7341(11) 0.3067(4) 0.068(4) Uani 1 1 d D . . .
H14A H 0.3762 0.7701 0.2844 0.102 Uiso 1 1 calc GR . . .
H14B H 0.2513 0.7811 0.3088 0.102 Uiso 1 1 calc GR . . .
H14C H 0.2962 0.6681 0.2853 0.102 Uiso 1 1 calc GR . . .
C15 C 0.6781(10) 0.5713(11) 0.4060(6) 0.034(3) Uiso 0.65 1 d D P D 1
C15A C 0.6412(19) 0.586(2) 0.3843(9) 0.038(6) Uiso 0.35 1 d D P D 2
C16 C 0.7179(13) 0.6872(12) 0.4011(7) 0.033(4) Uiso 0.65 1 d D P D 1
C16A C 0.742(2) 0.657(2) 0.3959(12) 0.034(8) Uiso 0.35 1 d D P D 2
C17 C 0.6373(8) 0.3051(7) 0.4908(4) 0.036(2) Uani 1 1 d D . . .
H17A H 0.5823 0.2660 0.4656 0.043 Uiso 1 1 calc R . . .
H17B H 0.6426 0.2691 0.5311 0.043 Uiso 1 1 calc R . . .
C18 C 0.7483(10) 0.3016(10) 0.4600(6) 0.089(4) Uani 1 1 d D . . .
H18A H 0.7393 0.3179 0.4163 0.133 Uiso 1 1 calc GR . . .
H18B H 0.7805 0.2301 0.4645 0.133 Uiso 1 1 calc GR . . .
H18C H 0.7979 0.3543 0.4788 0.133 Uiso 1 1 calc GR . . .
C19 C 0.3791(9) 0.1711(7) 0.5579(4) 0.043(2) Uani 1 1 d . . . .
H19A H 0.4158 0.1364 0.5226 0.051 Uiso 1 1 calc R . . .
H19B H 0.2999 0.1495 0.5582 0.051 Uiso 1 1 calc R . . .
C20 C 0.4346(8) 0.1380(7) 0.6165(4) 0.042(2) Uani 1 1 d . . . .
H20A H 0.5127 0.1602 0.6159 0.063 Uiso 1 1 calc GR . . .
H20B H 0.4305 0.0602 0.6208 0.063 Uiso 1 1 calc GR . . .
H20C H 0.3969 0.1718 0.6512 0.063 Uiso 1 1 calc GR . . .
C21 C 0.0903(8) 0.2986(10) 0.5099(5) 0.065(3) Uani 1 1 d D . . .
C22 C 0.0423(18) 0.2006(15) 0.5400(9) 0.076(6) Uiso 0.65 1 d D P E 1
C22A C 0.034(3) 0.241(3) 0.5640(14) 0.078(12) Uiso 0.35 1 d D P E 2
C31 C 0.1853(12) 0.5625(11) 0.2094(6) 0.035(3) Uiso 0.6 1 d D P A 1
C31A C 0.1151(16) 0.5287(16) 0.2184(8) 0.033(5) Uiso 0.4 1 d D P A 2
C32 C 0.0954(14) 0.6385(13) 0.1887(8) 0.042(4) Uiso 0.6 1 d D P A 1
C32A C 0.070(2) 0.6347(18) 0.2098(12) 0.045(7) Uiso 0.4 1 d D P A 2
C33 C 0.0699(18) 0.2246(19) 0.2187(8) 0.035(6) Uiso 0.4 1 d D P F 1
C33A C 0.0379(11) 0.2602(12) 0.2124(5) 0.027(3) Uiso 0.6 1 d D P F 2
C34 C 0.001(2) 0.1535(19) 0.1788(9) 0.037(6) Uiso 0.4 1 d D P F 1
C34A C -0.0435(12) 0.1839(12) 0.1829(6) 0.030(3) Uiso 0.6 1 d D P F 2
C35 C 0.2546(15) 0.0391(14) 0.2157(7) 0.033(4) Uiso 0.5 1 d D P G 1
C35A C 0.3014(16) 0.0093(12) 0.2136(6) 0.030(4) Uiso 0.5 1 d D P G 2
C36 C 0.210(2) -0.0624(16) 0.1927(10) 0.057(6) Uiso 0.5 1 d D P G 1
C36A C 0.269(2) -0.0833(17) 0.1756(10) 0.064(6) Uiso 0.5 1 d D P G 2
C37 C 0.5592(11) 0.0384(11) 0.1617(6) 0.036(3) Uiso 0.6 1 d D P B 1
C37A C 0.6306(14) 0.1323(15) 0.1759(9) 0.043(6) Uiso 0.4 1 d D P B 2
C38 C 0.6839(7) 0.0260(9) 0.1666(4) 0.047(3) Uani 1 1 d D . . .
C39 C 0.6731(10) 0.3179(10) 0.2227(5) 0.024(3) Uiso 0.6 1 d D P C 1
C39A C 0.6791(18) 0.362(2) 0.2665(8) 0.047(6) Uiso 0.4 1 d D P C 2
C40 C 0.7512(16) 0.3741(15) 0.2659(7) 0.048(4) Uiso 0.6 1 d D P C 1
C40A C 0.7970(18) 0.341(2) 0.2522(10) 0.041(6) Uiso 0.4 1 d D P C 2
C41A C 0.5226(19) 0.6368(19) 0.2143(10) 0.027(7) Uiso 0.35 1 d D P C 2
C41 C 0.5544(11) 0.6232(11) 0.2237(5) 0.024(3) Uiso 0.65 1 d D P C 1
C42A C 0.6406(19) 0.651(2) 0.1930(11) 0.032(6) Uiso 0.35 1 d D P C 2
C42 C 0.6761(13) 0.6351(15) 0.2054(7) 0.047(4) Uiso 0.65 1 d D P C 1
C51 C 0.5833(6) -0.0025(6) 0.4275(3) 0.0254(18) Uani 1 1 d . . . .
C52 C 0.5107(7) -0.0556(7) 0.4662(3) 0.031(2) Uani 1 1 d . . . .
H52 H 0.4364 -0.0702 0.4539 0.037 Uiso 1 1 calc R . . .
C53 C 0.5496(8) -0.0868(7) 0.5231(4) 0.042(2) Uani 1 1 d . . . .
H53 H 0.5011 -0.1210 0.5512 0.050 Uiso 1 1 calc R . . .
C54 C 0.6595(9) -0.0680(8) 0.5390(4) 0.049(3) Uani 1 1 d . . . .
H54 H 0.6861 -0.0906 0.5779 0.058 Uiso 1 1 calc R . . .
C55 C 0.7317(8) -0.0162(8) 0.4987(4) 0.049(3) Uani 1 1 d . . . .
H55 H 0.8070 -0.0040 0.5100 0.059 Uiso 1 1 calc R . . .
C56 C 0.6928(7) 0.0170(7) 0.4426(4) 0.038(2) Uani 1 1 d . . . .
H56 H 0.7406 0.0527 0.4148 0.046 Uiso 1 1 calc R . . .
C61 C 0.0830(6) 0.0073(7) 0.3738(4) 0.034(2) Uani 1 1 d . . . .
C62 C 0.0043(7) 0.0766(8) 0.3515(3) 0.038(2) Uani 1 1 d . . . .
H62 H 0.0157 0.1516 0.3525 0.045 Uiso 1 1 calc R . . .
C63 C -0.0919(7) 0.0334(11) 0.3274(4) 0.054(3) Uani 1 1 d . . . .
H63 H -0.1482 0.0795 0.3122 0.065 Uiso 1 1 calc R . . .
C64 C -0.1077(8) -0.0745(12) 0.3250(5) 0.069(4) Uani 1 1 d . . . .
H64 H -0.1747 -0.1026 0.3085 0.083 Uiso 1 1 calc R . . .
C65 C -0.0278(9) -0.1418(10) 0.3462(5) 0.066(3) Uani 1 1 d . . . .
H65 H -0.0378 -0.2167 0.3429 0.079 Uiso 1 1 calc R . . .
C66 C 0.0697(8) -0.1007(8) 0.3731(5) 0.052(3) Uani 1 1 d . . . .
H66 H 0.1244 -0.1467 0.3902 0.062 Uiso 1 1 calc R . . .
O1W O -0.010(3) -0.001(3) 0.5478(16) 0.070(11) Uiso 0.2 1 d . P H 2

loop_
_atom_site_aniso_label
_atom_site_aniso_U_11
_atom_site_aniso_U_22
_atom_site_aniso_U_33
_atom_site_aniso_U_23
_atom_site_aniso_U_13
_atom_site_aniso_U_12
Ce1 0.0164(2) 0.0153(2) 0.01538(16) 0.00081(16) 0.00263(13) 0.00100(19)
Co1 0.0235(6) 0.0193(6) 0.0192(5) -0.0034(4) 0.0045(4) 0.0025(5)
Co2 0.0364(7) 0.0280(7) 0.0153(5) 0.0010(4) 0.0043(4) -0.0028(5)
I1 0.0182(3) 0.0185(3) 0.0242(2) -0.00281(19) -0.00234(17) 0.0043(2)
I2 0.0242(3) 0.0182(3) 0.0252(2) 0.0042(2) 0.00111(18) -0.0008(2)
Cl1 0.0295(12) 0.0274(13) 0.0629(13) -0.0207(10) -0.0053(10) 0.0078(10)
Cl2 0.0612(16) 0.0316(13) 0.0334(10) 0.0110(9) 0.0055(9) -0.0050(12)
P1 0.0241(11) 0.0178(12) 0.0234(9) -0.0019(8) 0.0031(7) 0.0057(9)
P2 0.0224(11) 0.0205(12) 0.0218(9) -0.0038(8) 0.0027(7) 0.0020(9)
P3 0.0277(11) 0.0194(12) 0.0190(9) -0.0009(8) 0.0062(7) -0.0013(9)
P4 0.0332(12) 0.0239(13) 0.0191(9) 0.0038(8) 0.0006(8) 0.0072(10)
P5 0.0324(12) 0.0254(12) 0.0217(9) 0.0008(8) 0.0094(8) -0.0058(10)
P6 0.0227(11) 0.0224(12) 0.0198(9) -0.0037(8) 0.0013(7) 0.0020(9)
O1 0.019(3) 0.058(4) 0.030(3) -0.004(3) 0.004(2) 0.011(3)
O2 0.060(4) 0.018(3) 0.035(3) -0.003(2) -0.007(3) 0.013(3)
O3 0.031(3) 0.031(4) 0.044(3) -0.014(3) 0.015(2) -0.009(3)
O4 0.034(3) 0.048(4) 0.025(3) -0.014(3) -0.002(2) 0.013(3)
O5 0.051(4) 0.022(4) 0.030(3) 0.007(2) -0.009(2) -0.007(3)
O6 0.042(4) 0.043(4) 0.038(3) -0.007(3) 0.022(3) -0.015(3)
O7 0.023(3) 0.018(3) 0.025(3) 0.000(2) 0.001(2) 0.002(2)
O8 0.024(3) 0.022(3) 0.016(2) -0.001(2) 0.0045(19) 0.000(2)
O9 0.020(3) 0.018(3) 0.017(2) -0.0006(19) 0.0046(18) -0.001(2)
O10 0.018(3) 0.020(3) 0.025(2) -0.006(2) -0.0005(19) 0.007(2)
O12 0.023(3) 0.055(4) 0.020(2) -0.003(2) -0.004(2) -0.001(3)
O13 0.041(4) 0.034(4) 0.040(3) 0.014(3) -0.018(3) -0.008(3)
O17 0.025(3) 0.021(3) 0.015(2) 0.004(2) 0.0010(18) 0.002(2)
O18 0.035(3) 0.024(3) 0.019(2) 0.002(2) 0.006(2) 0.009(3)
O19 0.026(3) 0.034(4) 0.021(2) 0.007(2) 0.003(2) -0.009(3)
O20 0.020(3) 0.017(3) 0.025(2) 0.004(2) 0.0001(19) 0.001(2)
O21 0.022(3) 0.034(4) 0.038(3) -0.001(3) 0.001(2) -0.004(3)
O22 0.026(3) 0.011(3) 0.037(3) -0.004(2) -0.001(2) 0.001(2)
C1 0.051(6) 0.030(6) 0.036(4) -0.013(4) 0.009(4) -0.007(5)
C2 0.039(5) 0.045(6) 0.032(4) -0.025(4) -0.001(4) 0.001(5)
C3 0.057(6) 0.027(5) 0.020(4) -0.011(3) -0.004(4) 0.013(5)
C4 0.035(5) 0.043(6) 0.030(4) -0.019(4) 0.013(3) -0.004(5)
C5 0.051(6) 0.027(5) 0.027(4) -0.009(3) 0.000(4) 0.014(4)
C6 0.051(6) 0.044(6) 0.014(4) -0.002(3) 0.002(3) -0.006(5)
C7 0.038(5) 0.048(6) 0.014(3) -0.007(3) 0.006(3) -0.008(5)
C8 0.065(7) 0.048(7) 0.020(4) 0.010(4) 0.005(4) -0.016(6)
C9 0.084(9) 0.033(6) 0.024(4) 0.008(4) 0.005(4) 0.008(6)
C10 0.051(6) 0.078(8) 0.010(3) 0.003(4) -0.002(3) 0.006(6)
C11 0.022(5) 0.088(9) 0.043(5) -0.016(5) -0.005(4) 0.020(5)
C12 0.038(7) 0.126(12) 0.069(7) -0.020(7) -0.016(5) -0.003(7)
C13 0.049(7) 0.032(6) 0.087(7) 0.031(5) -0.025(6) -0.018(5)
C14 0.044(7) 0.115(11) 0.045(5) 0.021(6) 0.007(4) -0.010(7)
C17 0.046(6) 0.027(5) 0.036(5) -0.007(4) -0.006(4) 0.008(4)
C18 0.066(9) 0.068(10) 0.132(11) -0.037(8) 0.005(8) 0.017(8)
C19 0.068(7) 0.026(6) 0.035(5) 0.002(4) -0.012(4) -0.004(5)
C20 0.063(7) 0.024(5) 0.040(5) 0.006(4) -0.015(4) -0.012(5)
C21 0.033(6) 0.077(9) 0.085(7) -0.012(6) 0.025(5) -0.025(6)
C38 0.027(5) 0.075(8) 0.040(5) -0.009(5) 0.002(4) 0.013(5)
C51 0.030(5) 0.018(5) 0.029(4) -0.002(3) -0.006(3) 0.011(4)
C52 0.042(5) 0.022(5) 0.028(4) 0.001(3) -0.008(3) 0.009(4)
C53 0.066(7) 0.027(6) 0.032(4) -0.002(4) -0.011(4) 0.011(5)
C54 0.068(7) 0.039(6) 0.039(5) -0.001(4) -0.030(5) 0.015(5)
C55 0.045(6) 0.039(6) 0.063(6) 0.008(5) -0.031(5) -0.003(5)
C56 0.030(5) 0.033(6) 0.051(5) 0.003(4) -0.022(4) 0.006(4)
C61 0.011(4) 0.044(6) 0.045(5) 0.017(4) 0.009(3) -0.002(4)
C62 0.024(5) 0.049(6) 0.040(5) 0.016(4) 0.011(3) 0.004(4)
C63 0.020(5) 0.089(10) 0.053(6) 0.033(6) -0.001(4) -0.004(6)
C64 0.021(6) 0.093(11) 0.093(8) 0.035(7) -0.012(5) -0.021(6)
C65 0.040(7) 0.057(8) 0.100(9) 0.019(6) -0.020(6) -0.027(6)
C66 0.026(5) 0.032(6) 0.097(8) 0.010(5) -0.013(5) -0.011(5)

loop_
_atom_type_symbol
_atom_type_description
_atom_type_scat_dispersion_real
_atom_type_scat_dispersion_imag
_atom_type_scat_source
C C 0.0033 0.0016 'International Tables Vol C Tables 4.2.6.8 and 6.1.1.4'
H H 0.0000 0.0000 'International Tables Vol C Tables 4.2.6.8 and 6.1.1.4'
Ce Ce -0.2486 2.6331 'International Tables Vol C Tables 4.2.6.8 and 6.1.1.4'
Cl Cl 0.1484 0.1585 'International Tables Vol C Tables 4.2.6.8 and 6.1.1.4'
Co Co 0.3494 0.9721 'International Tables Vol C Tables 4.2.6.8 and 6.1.1.4'
I I -0.4742 1.8119 'International Tables Vol C Tables 4.2.6.8 and 6.1.1.4'
O O 0.0106 0.0060 'International Tables Vol C Tables 4.2.6.8 and 6.1.1.4'
P P 0.1023 0.0942 'International Tables Vol C Tables 4.2.6.8 and 6.1.1.4'

loop_
_geom_angle_atom_site_label_1
_geom_angle_atom_site_label_2
_geom_angle_atom_site_label_3
_geom_angle
O7 Ce1 O9 73.31(16)
O7 Ce1 O18 147.17(16)
O7 Ce1 O19 84.41(18)
O7 Ce1 O20 107.57(17)
O8 Ce1 O7 75.57(17)
O8 Ce1 O9 76.17(15)
O8 Ce1 O17 139.38(18)
O8 Ce1 O18 118.97(17)
O8 Ce1 O19 74.82(16)
O8 Ce1 O20 143.26(15)
O9 Ce1 O18 136.52(17)
O10 Ce1 O7 141.07(15)
O10 Ce1 O8 77.51(17)
O10 Ce1 O9 73.32(16)
O10 Ce1 O17 140.47(17)
O10 Ce1 O18 71.40(16)
O10 Ce1 O19 114.81(18)
O10 Ce1 O20 79.01(17)
O17 Ce1 O7 75.42(17)
O17 Ce1 O9 120.85(16)
O17 Ce1 O18 75.86(17)
O17 Ce1 O19 74.62(17)
O17 Ce1 O20 73.37(17)
O19 Ce1 O9 146.96(17)
O19 Ce1 O18 72.90(18)
O19 Ce1 O20 141.38(16)
O20 Ce1 O9 70.22(15)
O20 Ce1 O18 78.78(17)
P1 Co1 P2 94.44(8)
P3 Co1 P1 89.66(8)
P3 Co1 P2 90.46(8)
C1 Co1 P1 108.4(3)
C1 Co1 P2 97.2(3)
C1 Co1 P3 159.7(2)
C1 Co1 C2 39.4(3)
C1 Co1 C3 66.0(3)
C1 Co1 C4 66.4(4)
C1 Co1 C5 39.1(3)
C2 Co1 P1 147.7(3)
C2 Co1 P2 89.0(2)
C2 Co1 P3 122.5(3)
C2 Co1 C3 39.6(3)
C2 Co1 C5 66.2(3)
C3 Co1 P1 147.1(3)
C3 Co1 P2 118.2(3)
C3 Co1 P3 93.9(3)
C3 Co1 C5 66.1(3)
C4 Co1 P1 108.0(3)
C4 Co1 P2 155.3(3)
C4 Co1 P3 99.7(3)
C4 Co1 C2 66.5(3)
C4 Co1 C3 39.2(3)
C4 Co1 C5 40.1(3)
C5 Co1 P1 89.0(2)
C5 Co1 P2 133.6(3)
C5 Co1 P3 135.9(3)
P4 Co2 P5 93.35(8)
P6 Co2 P4 89.45(8)
P6 Co2 P5 90.69(8)
C6 Co2 P4 122.7(3)
C6 Co2 P5 144.0(3)
C6 Co2 P6 90.8(3)
C6 Co2 C7 39.2(3)
C6 Co2 C8 66.1(4)
C7 Co2 P4 158.6(2)
C7 Co2 P5 105.3(2)
C7 Co2 P6 100.5(3)
C7 Co2 C8 39.6(3)
C8 Co2 P4 132.6(3)
C8 Co2 P5 89.5(3)
C8 Co2 P6 137.8(3)
C9 Co2 P4 97.9(3)
C9 Co2 P5 110.8(3)
C9 Co2 P6 156.7(3)
C9 Co2 C6 66.6(4)
C9 Co2 C7 66.0(4)
C9 Co2 C8 38.6(4)
C9 Co2 C10 40.9(4)
C10 Co2 P4 91.9(3)
C10 Co2 P5 151.6(3)
C10 Co2 P6 117.2(3)
C10 Co2 C6 39.6(3)
C10 Co2 C7 66.6(3)
C10 Co2 C8 66.8(4)
O10 I1 Cl1 167.53(16)
O10 I1 O22 78.10(18)
O10 I1 C51 89.9(2)
O21 I1 Cl1 93.20(19)
O21 I1 O10 98.3(2)
O21 I1 O22 174.7(2)
O21 I1 C51 96.8(3)
O22 I1 Cl1 90.73(11)
C51 I1 Cl1 83.9(2)
C51 I1 O22 87.1(2)
O20 I2 Cl2 170.32(16)
O20 I2 C61 91.2(3)
O22 I2 Cl2 89.02(17)
O22 I2 O20 100.3(2)
O22 I2 C61 97.2(3)
C61 I2 Cl2 84.8(2)
O1 P1 Co1 106.5(2)
O2 P1 Co1 113.4(2)
O2 P1 O1 99.4(3)
O7 P1 Co1 118.6(2)
O7 P1 O1 109.5(3)
O7 P1 O2 107.7(3)
O3 P2 Co1 106.7(2)
O3 P2 O4 100.7(3)
O4 P2 Co1 112.2(2)
O8 P2 Co1 119.0(2)
O8 P2 O3 109.8(3)
O8 P2 O4 106.9(3)
O5 P3 Co1 106.9(2)
O5 P3 O6 101.0(3)
O6 P3 Co1 112.7(2)
O9 P3 Co1 117.9(2)
O9 P3 O5 109.5(3)
O9 P3 O6 107.4(3)
O11 P4 Co2 116.5(3)
O11A P4 Co2 100.6(5)
O12 P4 Co2 109.9(2)
O12 P4 O11 91.4(4)
O12 P4 O11A 114.0(6)
O17 P4 Co2 118.9(2)
O17 P4 O11 108.9(3)
O17 P4 O11A 106.2(5)
O17 P4 O12 107.4(3)
O15 P5 Co2 109.1(4)
O15 P5 O16 88.0(6)
O15A P5 Co2 112.6(5)
O16 P5 Co2 112.2(4)
O16A P5 Co2 102.1(4)
O16A P5 O15A 117.4(7)
O19 P5 Co2 119.6(2)
O19 P5 O15 113.5(4)
O19 P5 O15A 98.5(5)
O19 P5 O16 110.1(5)
O19 P5 O16A 107.5(5)
O13 P6 Co2 111.0(2)
O13 P6 O14 108.2(5)
O14 P6 Co2 99.6(4)
O14A P6 Co2 115.9(5)
O14A P6 O13 93.1(5)
O18 P6 Co2 116.9(2)
O18 P6 O13 109.1(3)
O18 P6 O14 111.5(5)
O18 P6 O14A 108.3(4)
C11 O1 P1 119.7(5)
C13 O2 P1 123.0(6)
C15 O3 P2 118.4(6)
C15A O3 P2 121.1(10)
C17 O4 P2 123.4(5)
C19 O5 P3 119.7(5)
C21 O6 P3 123.8(5)
P1 O7 Ce1 140.6(3)
P2 O8 Ce1 140.8(3)
P3 O9 Ce1 139.3(3)
I1 O10 Ce1 128.6(2)
C31 O11 P4 117.0(7)
C31A O11A P4 114.1(12)
C33 O12 P4 118.5(8)
C33A O12 P4 119.6(6)
C35 O13 P6 127.6(7)
C35A O13 P6 121.7(7)
C37 O14 P6 117.2(9)
C37A O14A P6 128.0(11)
C39 O15 P5 120.6(8)
C39A O15A P5 120.9(12)
C41 O16 P5 124.4(9)
C41A O16A P5 120.9(13)
P4 O17 Ce1 142.1(3)
P6 O18 Ce1 138.7(3)
P5 O19 Ce1 139.7(3)
I2 O20 Ce1 121.1(2)
I2 O22 I1 114.0(2)
C2 C1 Co1 70.6(5)
C5 C1 Co1 71.3(5)
C5 C1 C2 109.2(8)
C1 C2 Co1 70.0(5)
C1 C2 C3 107.2(8)
C3 C2 Co1 70.3(5)
C2 C3 Co1 70.1(4)
C4 C3 Co1 70.2(4)
C4 C3 C2 108.8(8)
C3 C4 Co1 70.6(4)
C3 C4 C5 107.4(8)
C5 C4 Co1 70.5(4)
C1 C5 Co1 69.6(5)
C1 C5 C4 107.3(8)
C4 C5 Co1 69.4(5)
C7 C6 Co2 70.8(4)
C7 C6 C10 109.1(9)
C10 C6 Co2 69.9(5)
C6 C7 Co2 70.0(4)
C6 C7 C8 107.8(9)
C8 C7 Co2 70.3(5)
C7 C8 Co2 70.0(5)
C9 C8 Co2 69.6(5)
C9 C8 C7 108.2(9)
C8 C9 Co2 71.8(5)
C8 C9 C10 108.9(9)
C10 C9 Co2 69.8(5)
C6 C10 Co2 70.5(4)
C6 C10 C9 106.0(9)
C9 C10 Co2 69.3(5)
O1 C11 C12 111.0(9)
C14 C13 O2 110.2(7)
O3 C15 C16 104.8(10)
O3 C15A C16A 110.9(17)
O4 C17 C18 111.6(8)
O5 C19 C20 107.9(7)
O6 C21 C22 111.1(12)
O6 C21 C22A 98.4(16)
O11 C31 C32 103.9(11)
C32A C31A O11A 123.9(18)
O12 C33 C34 100.6(14)
O12 C33A C34A 111.7(10)
O13 C35 C36 116.7(14)
O13 C35A C36A 109.0(13)
O14 C37 C38 110.8(10)
O14A C37A C38 106.8(13)
O15 C39 C40 107.3(11)
C40A C39A O15A 107.7(15)
O16A C41A C42A 112.6(18)
O16 C41 C42 109.0(11)
C52 C51 I1 121.8(6)
C56 C51 I1 115.3(6)
C56 C51 C52 122.8(7)
C53 C52 C51 118.0(8)
C52 C53 C54 119.8(9)
C53 C54 C55 121.0(8)
C56 C55 C54 119.3(9)
C55 C56 C51 118.9(9)
C62 C61 I2 117.6(7)
C66 C61 I2 119.3(6)
C66 C61 C62 122.9(8)
C61 C62 C63 117.6(10)
C64 C63 C62 121.3(10)
C65 C64 C63 120.2(10)
C64 C65 C66 120.2(11)
C61 C66 C65 117.7(10)

loop_
_geom_bond_atom_site_label_1
_geom_bond_atom_site_label_2
_geom_bond_distance
Ce1 O7 2.308(5)
Ce1 O8 2.304(5)
Ce1 O9 2.413(4)
Ce1 O10 2.260(5)
Ce1 O17 2.305(4)
Ce1 O18 2.441(5)
Ce1 O19 2.316(5)
Ce1 O20 2.343(5)
Co1 P1 2.166(2)
Co1 P2 2.167(2)
Co1 P3 2.144(2)
Co1 C1 2.072(9)
Co1 C2 2.080(8)
Co1 C3 2.083(7)
Co1 C4 2.079(7)
Co1 C5 2.094(8)
Co2 P4 2.163(2)
Co2 P5 2.174(2)
Co2 P6 2.158(2)
Co2 C6 2.082(7)
Co2 C7 2.092(7)
Co2 C8 2.096(8)
Co2 C9 2.068(8)
Co2 C10 2.075(8)
I1 Cl1 2.743(2)
I1 O10 1.894(5)
I1 O21 1.793(5)
I1 O22 2.734(5)
I1 C51 2.121(7)
I2 Cl2 2.764(2)
I2 O20 1.851(5)
I2 O22 1.793(5)
I2 C61 2.110(8)
P1 O1 1.599(5)
P1 O2 1.595(6)
P1 O7 1.513(5)
P2 O3 1.596(6)
P2 O4 1.602(6)
P2 O8 1.519(5)
P3 O5 1.600(6)
P3 O6 1.603(6)
P3 O9 1.512(5)
P4 O11 1.619(9)
P4 O11A 1.635(13)
P4 O12 1.598(6)
P4 O17 1.511(4)
P5 O15 1.546(9)
P5 O15A 1.710(13)
P5 O16 1.554(11)
P5 O16A 1.660(12)
P5 O19 1.512(5)
P6 O13 1.586(6)
P6 O14 1.605(11)
P6 O14A 1.585(11)
P6 O18 1.522(5)
O1 C11 1.443(9)
O2 C13 1.462(10)
O3 C15 1.489(12)
O3 C15A 1.489(17)
O4 C17 1.432(10)
O5 C19 1.447(10)
O6 C21 1.437(11)
O11 C31 1.476(13)
O11A C31A 1.470(16)
O12 C33 1.446(15)
O12 C33A 1.481(12)
O13 C35 1.444(14)
O13 C35A 1.456(13)
O14 C37 1.504(14)
O14A C37A 1.461(17)
O15 C39 1.496(13)
O15A C39A 1.498(17)
O16 C41 1.474(13)
O16A C41A 1.477(17)
C1 C2 1.401(12)
C1 C5 1.394(12)
C2 C3 1.409(12)
C3 C4 1.396(12)
C4 C5 1.429(12)
C6 C7 1.402(11)
C6 C10 1.408(13)
C7 C8 1.420(13)
C8 C9 1.377(13)
C9 C10 1.446(14)
C11 C12 1.515(15)
C13 C14 1.457(11)
C15 C16 1.533(15)
C15A C16A 1.52(2)
C17 C18 1.498(12)
C19 C20 1.501(11)
C21 C22 1.508(17)
C21 C22A 1.54(2)
C31 C32 1.509(15)
C31A C32A 1.445(18)
C33 C34 1.497(17)
C33A C34A 1.510(14)
C35 C36 1.470(15)
C35A C36A 1.479(17)
C37 C38 1.512(13)
C37A C38 1.492(17)
C39 C40 1.504(15)
C39A C40A 1.476(18)
C41A C42A 1.506(19)
C41 C42 1.525(15)
C51 C52 1.386(11)
C51 C56 1.378(11)
C52 C53 1.383(10)
C53 C54 1.386(14)
C54 C55 1.398(14)
C55 C56 1.374(11)
C61 C62 1.373(11)
C61 C66 1.363(12)
C62 C63 1.380(13)
C63 C64 1.366(16)
C64 C65 1.358(15)
C65 C66 1.407(13)

loop_
_geom_torsion_atom_site_label_1
_geom_torsion_atom_site_label_2
_geom_torsion_atom_site_label_3
_geom_torsion_atom_site_label_4
_geom_torsion
Co1 P1 O1 C11 174.8(6)
Co1 P1 O2 C13 80.3(6)
Co1 P1 O7 Ce1 15.8(6)
Co1 P2 O3 C15 179.1(7)
Co1 P2 O3 C15A -150.8(13)
Co1 P2 O4 C17 117.4(6)
Co1 P2 O8 Ce1 -2.2(6)
Co1 P3 O5 C19 -174.0(6)
Co1 P3 O6 C21 114.8(8)
Co1 P3 O9 Ce1 14.0(5)
Co1 C1 C2 C3 -60.8(5)
Co1 C1 C5 C4 59.4(5)
Co1 C2 C3 C4 -59.8(5)
Co1 C3 C4 C5 -61.2(5)
Co1 C4 C5 C1 -59.6(5)
Co2 P4 O11 C31 -87.5(8)
Co2 P4 O11A C31A -173.0(12)
Co2 P4 O12 C33 137.5(13)
Co2 P4 O12 C33A 164.8(8)
Co2 P4 O17 Ce1 -0.1(6)
Co2 P5 O15 C39 -96.3(8)
Co2 P5 O15A C39A -137.2(15)
Co2 P5 O16 C41 170.0(10)
Co2 P5 O16A C41A -179.9(12)
Co2 P5 O19 Ce1 18.4(6)
Co2 P6 O13 C35 -127.3(11)
Co2 P6 O13 C35A -159.5(10)
Co2 P6 O14 C37 -158.0(8)
Co2 P6 O14A C37A 80.2(14)
Co2 P6 O18 Ce1 24.2(6)
Co2 C6 C7 C8 -60.5(5)
Co2 C6 C10 C9 60.6(5)
Co2 C7 C8 C9 -59.3(5)
Co2 C8 C9 C10 -60.3(5)
Co2 C9 C10 C6 -61.4(5)
I1 C51 C52 C53 -175.0(6)
I1 C51 C56 C55 176.6(7)
I2 C61 C62 C63 176.1(6)
I2 C61 C66 C65 -173.9(8)
Cl1 I1 O10 Ce1 -117.9(6)
Cl2 I2 O22 I1 -122.49(19)
P1 O1 C11 C12 97.2(9)
P1 O2 C13 C14 112.0(9)
P2 O3 C15 C16 -176.9(7)
P2 O3 C15A C16A -144.1(18)
P2 O4 C17 C18 101.7(9)
P3 O5 C19 C20 -161.3(6)
P3 O6 C21 C22 124.5(11)
P3 O6 C21 C22A 150.0(18)
P4 O11 C31 C32 -175.4(9)
P4 O11A C31A C32A -173.8(18)
P4 O12 C33 C34 -175.2(13)
P4 O12 C33A C34A 179.3(9)
P5 O15 C39 C40 -106.1(12)
P5 O15A C39A C40A -169.2(16)
P5 O16 C41 C42 98.4(13)
P5 O16A C41A C42A 81(2)
P6 O13 C35 C36 -157.5(13)
P6 O13 C35A C36A -147.8(13)
P6 O14 C37 C38 -146.3(9)
P6 O14A C37A C38 156.1(10)
O1 P1 O2 C13 -167.1(6)
O1 P1 O7 Ce1 -106.5(5)
O2 P1 O1 C11 56.9(7)
O2 P1 O7 Ce1 146.4(4)
O3 P2 O4 C17 -129.5(6)
O3 P2 O8 Ce1 -125.5(5)
O4 P2 O3 C15 61.8(7)
O4 P2 O3 C15A 91.9(13)
O4 P2 O8 Ce1 126.1(5)
O5 P3 O6 C21 -131.4(8)
O5 P3 O9 Ce1 -108.5(4)
O6 P3 O5 C19 67.9(7)
O6 P3 O9 Ce1 142.6(4)
O7 P1 O1 C11 -55.8(7)
O7 P1 O2 C13 -53.0(7)
O8 P2 O3 C15 -50.7(8)
O8 P2 O3 C15A -20.5(14)
O8 P2 O4 C17 -14.7(7)
O9 P3 O5 C19 -45.2(7)
O9 P3 O6 C21 -16.8(9)
O11 P4 O12 C33 -103.5(13)
O11 P4 O17 Ce1 -136.9(5)
O11A P4 O12 C33A -83.2(10)
O11A P4 O17 Ce1 -112.4(7)
O12 P4 O11 C31 159.4(9)
O12 P4 O11A C31A 69.5(13)
O12 P4 O17 Ce1 125.3(5)
O13 P6 O14 C37 -42.0(10)
O13 P6 O14A C37A -164.6(14)
O13 P6 O18 Ce1 -102.8(5)
O14 P6 O13 C35 124.4(12)
O14 P6 O18 Ce1 137.8(6)
O14A P6 O13 C35A 81.2(11)
O14A P6 O18 Ce1 157.2(6)
O15 P5 O16 C41 -80.2(12)
O15 P5 O19 Ce1 -112.8(6)
O15A P5 O16A C41A -56.3(15)
O15A P5 O19 Ce1 -103.7(7)
O16 P5 O15 C39 150.9(9)
O16 P5 O19 Ce1 150.4(6)
O16A P5 O15A C39A 104.7(17)
O16A P5 O19 Ce1 133.9(6)
O17 P4 O11 C31 50.5(9)
O17 P4 O11A C31A -48.5(14)
O17 P4 O12 C33 6.9(13)
O17 P4 O12 C33A 34.1(9)
O18 P6 O13 C35 2.9(12)
O18 P6 O13 C35A -29.3(11)
O18 P6 O14 C37 78.0(9)
O18 P6 O14A C37A -53.4(15)
O19 P5 O15 C39 39.8(10)
O19 P5 O15A C39A -10.2(17)
O19 P5 O16 C41 34.1(13)
O19 P5 O16A C41A 53.5(14)
O20 I2 O22 I1 60.3(2)
O21 I1 O10 Ce1 85.1(3)
O22 I1 O10 Ce1 -91.1(3)
O22 I2 O20 Ce1 -85.0(3)
C1 C2 C3 Co1 60.6(5)
C1 C2 C3 C4 0.8(9)
C2 C1 C5 Co1 -60.7(6)
C2 C1 C5 C4 -1.2(9)
C2 C3 C4 Co1 59.7(5)
C2 C3 C4 C5 -1.5(9)
C3 C4 C5 Co1 61.3(5)
C3 C4 C5 C1 1.7(9)
C5 C1 C2 Co1 61.1(6)
C5 C1 C2 C3 0.3(9)
C6 C7 C8 Co2 60.3(5)
C6 C7 C8 C9 1.0(8)
C7 C6 C10 Co2 -60.1(5)
C7 C6 C10 C9 0.5(8)
C7 C8 C9 Co2 59.6(5)
C7 C8 C9 C10 -0.7(8)
C8 C9 C10 Co2 61.5(5)
C8 C9 C10 C6 0.1(8)
C10 C6 C7 Co2 59.6(5)
C10 C6 C7 C8 -0.9(8)
C51 I1 O10 Ce1 -178.1(4)
C51 C52 C53 C54 -2.3(13)
C52 C51 C56 C55 -1.0(13)
C52 C53 C54 C55 1.0(15)
C53 C54 C55 C56 0.3(15)
C54 C55 C56 C51 -0.4(14)
C56 C51 C52 C53 2.3(12)
C61 I2 O20 Ce1 177.4(3)
C61 I2 O22 I1 152.8(3)
C61 C62 C63 C64 -0.9(14)
C62 C61 C66 C65 2.2(15)
C62 C63 C64 C65 -0.4(16)
C63 C64 C65 C66 2.7(18)
C64 C65 C66 C61 -3.5(17)
C66 C61 C62 C63 -0.1(13)
